data_7119172
loop_
_publ_author_name
'Thirumurugan Prakasam'
'Rana A. Bilbeisi'
'Matteo Lusi'
'John-Carl Olsen'
'Carlos Platas-Iglesias'
'Ali Trabolsi'

_publ_section_title
;
 Post-synthetic modifications of cadmium-based knots and links
;
_journal_name_full Chem.Commun.
_journal_page_first 7398
_journal_volume 52
_journal_year 2016
_chemical_formula_sum 'C105 H69 Cd3 F9 N15 O24 Re3'
_chemical_formula_weight 2991.55
_chemical_name_systematic
;
 ?
;
_space_group_crystal_system trigonal
_space_group_IT_number 161
_space_group_name_Hall 'R 3 -2"c'
_space_group_name_H-M_alt 'R 3 c :H'
_symmetry_space_group_name_Hall 'R 3 -2"c'
_symmetry_space_group_name_H-M 'R 3 c :H'
_atom_sites_solution_hydrogens geom
_audit_creation_method SHELXL-2014
_audit_update_record
;
2015-12-19 deposited with the CCDC.
2016-05-10 downloaded from the CCDC.
;
_cell_angle_alpha 90
_cell_angle_beta 90
_cell_angle_gamma 120
_cell_formula_units_Z 6
_cell_length_a 18.6042(6)
_cell_length_b 18.6042(6)
_cell_length_c 51.5285(19)
_cell_measurement_reflns_used 500
_cell_measurement_temperature 100(2)
_cell_measurement_theta_max 90
_cell_measurement_theta_min 3
_cell_volume 15445.4(9)
_computing_structure_refinement 'SHELXL-2014 (Sheldrick, 2014)'
_diffrn_ambient_temperature 100(2)
_diffrn_measured_fraction_theta_full 1.000
_diffrn_measured_fraction_theta_max 0.999
_diffrn_measurement_device_type 'Bruker apex2 duo'
_diffrn_radiation_type CuK\a
_diffrn_radiation_wavelength 1.54178
_diffrn_reflns_av_R_equivalents 0.0576
_diffrn_reflns_av_unetI/netI 0.0355
_diffrn_reflns_Laue_measured_fraction_full 1.000
_diffrn_reflns_Laue_measured_fraction_max 0.999
_diffrn_reflns_limit_h_max 19
_diffrn_reflns_limit_h_min -21
_diffrn_reflns_limit_k_max 22
_diffrn_reflns_limit_k_min -22
_diffrn_reflns_limit_l_max 60
_diffrn_reflns_limit_l_min -63
_diffrn_reflns_number 49542
_diffrn_reflns_point_group_measured_fraction_full 1.000
_diffrn_reflns_point_group_measured_fraction_max 0.999
_diffrn_reflns_theta_full 67.679
_diffrn_reflns_theta_max 72.420
_diffrn_reflns_theta_min 3.235
_exptl_absorpt_coefficient_mu 12.429
_exptl_absorpt_correction_T_max 0.7536
_exptl_absorpt_correction_T_min 0.5162
_exptl_absorpt_correction_type multi-scan
_exptl_absorpt_process_details sadabs
_exptl_crystal_colour colourless
_exptl_crystal_density_diffrn 1.930
_exptl_crystal_description needle
_exptl_crystal_F_000 8676
_refine_diff_density_max 2.929
_refine_diff_density_min -1.724
_refine_diff_density_rms 0.153
_refine_ls_abs_structure_details
;
 Refined as an inversion twin.
;
_refine_ls_abs_structure_Flack 0.426(13)
_refine_ls_extinction_coef .
_refine_ls_extinction_method none
_refine_ls_goodness_of_fit_ref 1.081
_refine_ls_hydrogen_treatment constr
_refine_ls_matrix_type full
_refine_ls_number_parameters 479
_refine_ls_number_reflns 6716
_refine_ls_number_restraints 1
_refine_ls_restrained_S_all 1.081
_refine_ls_R_factor_all 0.0434
_refine_ls_R_factor_gt 0.0409
_refine_ls_shift/su_max 0.001
_refine_ls_shift/su_mean 0.000
_refine_ls_structure_factor_coef Fsqd
_refine_ls_weighting_details 'w=1/[\s^2^(Fo^2^)+(0.0834P)^2^+16.6672P] where P=(Fo^2^+2Fc^2^)/3'
_refine_ls_weighting_scheme calc
_refine_ls_wR_factor_gt 0.1078
_refine_ls_wR_factor_ref 0.1131
_reflns_Friedel_coverage 0.997
_reflns_Friedel_fraction_full 1.000
_reflns_Friedel_fraction_max 0.999
_reflns_number_gt 6371
_reflns_number_total 6716
_reflns_threshold_expression 'I > 2\s(I)'
_cod_data_source_file c6cc02423h2.cif
_cod_data_source_block added_by_encifer
_cod_original_cell_volume 15445.4(11)
_cod_database_code 7119172
_shelx_space_group_comment
;
The symmetry employed for this shelxl refinement is uniquely defined
by the following loop, which should always be used as a source of
symmetry information in preference to the above space-group names.
They are only intended as comments.
;
_shelxl_version_number 2014-3

loop_
_space_group_symop_operation_xyz
'x, y, z'
'-y, x-y, z'
'-x+y, -x, z'
'-x+y, y, z+1/2'
'x, x-y, z+1/2'
'-y, -x, z+1/2'
'x+2/3, y+1/3, z+1/3'
'-y+2/3, x-y+1/3, z+1/3'
'-x+y+2/3, -x+1/3, z+1/3'
'-x+y+2/3, y+1/3, z+5/6'
'x+2/3, x-y+1/3, z+5/6'
'-y+2/3, -x+1/3, z+5/6'
'x+1/3, y+2/3, z+2/3'
'-y+1/3, x-y+2/3, z+2/3'
'-x+y+1/3, -x+2/3, z+2/3'
'-x+y+1/3, y+2/3, z+7/6'
'x+1/3, x-y+2/3, z+7/6'
'-y+1/3, -x+2/3, z+7/6'

loop_
_atom_site_label
_atom_site_type_symbol
_atom_site_fract_x
_atom_site_fract_y
_atom_site_fract_z
_atom_site_U_iso_or_equiv
_atom_site_adp_type
_atom_site_occupancy
_atom_site_site_symmetry_order
_atom_site_calc_flag
_atom_site_refinement_flags_posn
_atom_site_refinement_flags_adp
_atom_site_refinement_flags_occupancy
_atom_site_disorder_assembly
_atom_site_disorder_group
Cd1 Cd 0.28529(3) 0.38873(3) 0.41698(2) 0.03762(16) Uani 1 1 d . . . . .
N1 N 0.6843(5) 0.0277(5) 0.39616(18) 0.0415(17) Uani 1 1 d . . . . .
C2 C 0.7464(7) 0.0487(7) 0.3802(3) 0.056(3) Uani 1 1 d . . . . .
H2 H 0.7583 0.0070 0.3747 0.067 Uiso 1 1 calc R U . . .
C3 C 0.7961(7) 0.1296(7) 0.3709(3) 0.056(3) Uani 1 1 d . . . . .
H3 H 0.8400 0.1422 0.3591 0.067 Uiso 1 1 calc R U . . .
C4 C 0.7803(6) 0.1908(7) 0.3792(2) 0.045(2) Uani 1 1 d . . . . .
C5 C 0.7153(6) 0.1698(5) 0.3957(2) 0.0423(19) Uani 1 1 d . . . . .
H5 H 0.7027 0.2108 0.4013 0.051 Uiso 1 1 calc R U . . .
C6 C 0.6671(6) 0.0873(5) 0.40423(19) 0.0386(19) Uani 1 1 d . . . . .
C7 C 0.5985(6) 0.0613(5) 0.42310(18) 0.0369(18) Uani 1 1 d . . . . .
N8 N 0.5658(5) -0.0160(4) 0.43289(16) 0.0359(15) Uani 1 1 d . . . . .
C9 C 0.5059(6) -0.0403(6) 0.4511(2) 0.0407(18) Uani 1 1 d . . . . .
H9 H 0.4854 -0.0930 0.4591 0.049 Uiso 1 1 calc R U . . .
C10 C 0.4731(6) 0.0098(6) 0.4586(2) 0.0422(19) Uani 1 1 d . . . . .
H10 H 0.4295 -0.0098 0.4710 0.051 Uiso 1 1 calc R U . . .
C11 C 0.5044(6) 0.0869(6) 0.4480(2) 0.0407(19) Uani 1 1 d . . . . .
C12 C 0.5686(6) 0.1148(6) 0.4301(2) 0.041(2) Uani 1 1 d . . . . .
H12 H 0.5917 0.1686 0.4227 0.049 Uiso 1 1 calc R U . . .
C13 C 0.4694(6) 0.1416(6) 0.4548(2) 0.044(2) Uani 1 1 d . . . . .
H13 H 0.4996 0.2006 0.4554 0.052 Uiso 1 1 calc R U . . .
O14 O 0.3830(5) 0.0900(5) 0.4602(2) 0.057(2) Uani 1 1 d . . . . .
C15 C 0.3351(7) 0.1274(7) 0.4609(3) 0.052(2) Uani 1 1 d . . . . .
C16 C 0.2500(7) 0.0727(7) 0.4605(3) 0.060(3) Uani 1 1 d . . . . .
H16 H 0.2292 0.0145 0.4602 0.072 Uiso 1 1 calc R U . . .
C17 C 0.1958(8) 0.1027(7) 0.4606(3) 0.059(3) Uani 1 1 d . . . . .
H17 H 0.1377 0.0651 0.4611 0.071 Uiso 1 1 calc R U . . .
C18 C 0.2257(6) 0.1885(6) 0.4599(2) 0.043(2) Uani 1 1 d . . . . .
C19 C 0.3109(6) 0.2405(6) 0.46283(19) 0.0397(18) Uani 1 1 d . . . . .
H19 H 0.3318 0.2982 0.4652 0.048 Uiso 1 1 calc R U . . .
C20 C 0.3666(6) 0.2113(6) 0.46246(19) 0.0389(18) Uani 1 1 d . . . . .
H20 H 0.4247 0.2484 0.4633 0.047 Uiso 1 1 calc R U . . .
C21 C 0.1656(6) 0.2202(7) 0.4589(2) 0.048(2) Uani 1 1 d . . . . .
H21 H 0.1294 0.2154 0.4727 0.058 Uiso 1 1 calc R U . . .
N22 N 0.1708(4) 0.2600(4) 0.43368(16) 0.0357(15) Uani 1 1 d . . . . .
C23 C 0.1079(6) 0.2248(6) 0.4188(2) 0.041(2) Uani 1 1 d . . . . .
H23 H 0.0611 0.1737 0.4239 0.050 Uiso 1 1 calc R U . . .
C24 C 0.1070(6) 0.2621(6) 0.3941(2) 0.0409(19) Uani 1 1 d . . . . .
N25 N 0.1734(4) 0.3357(5) 0.38826(18) 0.0364(17) Uani 1 1 d . . . . .
C26 C 0.1760(6) 0.3779(6) 0.3675(2) 0.0408(19) Uani 1 1 d . . . . .
C27 C 0.1122(7) 0.3460(7) 0.3493(2) 0.047(2) Uani 1 1 d . . . . .
H27 H 0.1159 0.3757 0.3339 0.057 Uiso 1 1 calc R U . . .
C28 C 0.0425(7) 0.2691(7) 0.3545(2) 0.052(3) Uani 1 1 d . . . . .
H28 H -0.0031 0.2464 0.3428 0.063 Uiso 1 1 calc R U . . .
C29 C 0.0401(6) 0.2263(6) 0.3764(2) 0.048(2) Uani 1 1 d . . . . .
H29 H -0.0062 0.1729 0.3797 0.058 Uiso 1 1 calc R U . . .
C30 C 0.2507(6) 0.4599(6) 0.3643(2) 0.0414(19) Uani 1 1 d . . . . .
H30 H 0.2559 0.4934 0.3497 0.050 Uiso 1 1 calc R U . . .
N31 N 0.3077(5) 0.4858(5) 0.38108(19) 0.0443(18) Uani 1 1 d . . . . .
C32 C 0.3769(6) 0.5728(7) 0.3785(3) 0.051(3) Uani 1 1 d . . . . .
H32 H 0.3703 0.6197 0.3756 0.061 Uiso 1 1 calc R U . . .
C33 C 0.4592(6) 0.5758(6) 0.3811(2) 0.044(2) Uani 1 1 d . . . . .
C34 C 0.5156(6) 0.6256(6) 0.4000(2) 0.042(2) Uani 1 1 d . . . . .
H34 H 0.5011 0.6563 0.4115 0.051 Uiso 1 1 calc R U . . .
C35 C 0.5918(6) 0.6312(5) 0.4023(2) 0.043(2) Uani 1 1 d . . . . .
H35 H 0.6292 0.6647 0.4156 0.052 Uiso 1 1 calc R U . . .
C36 C 0.6143(6) 0.5877(6) 0.3853(2) 0.042(2) Uani 1 1 d . . . . .
C37 C 0.5598(6) 0.5373(6) 0.3663(2) 0.0422(19) Uani 1 1 d . . . . .
H37 H 0.5745 0.5071 0.3547 0.051 Uiso 1 1 calc R U . . .
C38 C 0.4810(6) 0.5322(6) 0.3648(2) 0.043(2) Uani 1 1 d . . . . .
H38 H 0.4425 0.4975 0.3520 0.052 Uiso 1 1 calc R U . . .
O39 O 0.6915(4) 0.5986(4) 0.38932(16) 0.0477(16) Uani 1 1 d . . . . .
C40 C 0.7201(7) 0.5586(8) 0.3716(2) 0.053(2) Uani 1 1 d . . . . .
H40 H 0.6896 0.5209 0.3581 0.063 Uiso 1 1 calc R U . . .
O1A O 0.2617(5) 0.4814(5) 0.43884(17) 0.0529(17) Uani 1 1 d . . . . .
C2A C 0.2512(6) 0.4617(6) 0.4612(2) 0.043(2) Uani 1 1 d . . . . .
O3A O 0.2593(5) 0.4097(5) 0.47356(19) 0.062(2) Uani 1 1 d . . . . .
C4A C 0.2258(8) 0.5144(8) 0.4790(2) 0.056(3) Uani 1 1 d . . . . .
F5A F 0.2268(6) 0.5779(5) 0.4665(2) 0.080(2) Uani 1 1 d . . . . .
F6A F 0.1483(6) 0.4668(7) 0.4881(2) 0.094(3) Uani 1 1 d . . . . .
F7A F 0.2763(6) 0.5462(7) 0.49913(19) 0.080(3) Uani 1 1 d . . . . .
Re1B Re 0.0000 0.0000 0.40001(2) 0.0519(2) Uani 1 3 d S T P . .
O2B O 0.0000 0.0000 0.4342(5) 0.068(5) Uani 1 3 d S T P . .
O3B O 0.0958(5) 0.0774(6) 0.3892(2) 0.070(2) Uani 1 1 d . . . . .
Re1C Re 0.0000 0.0000 0.51282(2) 0.0499(2) Uani 1 3 d S T P . .
O2C O 0.0000 0.0000 0.5487(4) 0.115(10) Uani 1 3 d S T P . .
O3C O 0.0390(7) 0.0984(8) 0.5026(2) 0.081(3) Uani 1 1 d . . . . .
Re1D Re 0.0000 0.0000 0.63791(2) 0.03799(18) Uani 1 3 d S T P . .
O2D O -0.0045(4) 0.0844(4) 0.64901(17) 0.0503(16) Uani 1 1 d . . . . .
O3D O 0.0000 0.0000 0.6047(4) 0.065(4) Uani 1 3 d S T P . .

loop_
_atom_site_aniso_label
_atom_site_aniso_U_11
_atom_site_aniso_U_22
_atom_site_aniso_U_33
_atom_site_aniso_U_23
_atom_site_aniso_U_13
_atom_site_aniso_U_12
Cd1 0.0263(3) 0.0293(3) 0.0578(3) 0.0030(2) -0.0022(3) 0.0143(2)
N1 0.031(3) 0.022(3) 0.069(5) 0.000(3) 0.000(3) 0.011(3)
C2 0.046(6) 0.046(6) 0.078(8) 0.000(5) 0.010(5) 0.026(5)
C3 0.037(5) 0.039(5) 0.079(7) 0.004(5) 0.009(5) 0.010(4)
C4 0.035(5) 0.038(5) 0.058(6) 0.004(4) -0.006(4) 0.015(4)
C5 0.037(4) 0.026(4) 0.062(5) -0.003(4) -0.012(4) 0.014(3)
C6 0.030(4) 0.030(4) 0.054(5) -0.006(3) -0.009(4) 0.013(3)
C7 0.033(4) 0.031(4) 0.051(5) -0.002(3) -0.011(3) 0.019(4)
N8 0.032(3) 0.028(3) 0.052(4) -0.005(3) -0.005(3) 0.017(3)
C9 0.039(5) 0.033(4) 0.054(5) -0.004(4) -0.002(4) 0.021(4)
C10 0.032(4) 0.041(5) 0.059(5) -0.003(4) -0.004(4) 0.022(4)
C11 0.039(5) 0.032(4) 0.053(5) -0.008(4) -0.009(4) 0.019(4)
C12 0.034(4) 0.032(4) 0.057(6) -0.013(4) -0.012(4) 0.017(4)
C13 0.034(4) 0.030(4) 0.070(6) -0.002(4) -0.003(4) 0.018(4)
O14 0.036(4) 0.036(4) 0.102(7) -0.007(4) -0.008(4) 0.021(3)
C15 0.040(5) 0.041(5) 0.078(7) 0.000(5) -0.002(5) 0.022(4)
C16 0.042(6) 0.042(6) 0.099(9) -0.006(5) -0.003(5) 0.022(5)
C17 0.035(6) 0.038(5) 0.102(10) 0.000(5) -0.001(6) 0.017(4)
C18 0.029(4) 0.034(4) 0.066(6) 0.003(4) -0.002(4) 0.015(4)
C19 0.038(5) 0.030(4) 0.051(5) 0.007(3) 0.005(4) 0.017(4)
C20 0.034(4) 0.035(5) 0.049(5) 0.004(4) 0.000(3) 0.018(4)
C21 0.039(5) 0.044(5) 0.070(7) 0.014(4) 0.008(4) 0.027(4)
N22 0.023(3) 0.028(3) 0.057(4) 0.002(3) 0.002(3) 0.013(3)
C23 0.027(4) 0.031(5) 0.067(6) 0.005(4) 0.002(4) 0.015(4)
C24 0.027(4) 0.035(4) 0.063(6) -0.007(4) -0.005(4) 0.018(4)
N25 0.025(3) 0.031(4) 0.054(4) -0.003(3) -0.005(3) 0.015(3)
C26 0.039(4) 0.040(5) 0.051(5) 0.000(4) 0.002(4) 0.026(4)
C27 0.050(5) 0.048(5) 0.050(5) -0.002(4) -0.002(4) 0.029(5)
C28 0.039(5) 0.055(6) 0.063(6) -0.021(5) -0.015(4) 0.024(4)
C29 0.035(5) 0.035(5) 0.070(6) -0.007(4) -0.013(4) 0.014(4)
C30 0.037(5) 0.039(5) 0.055(5) 0.006(4) 0.000(4) 0.023(4)
N31 0.037(4) 0.028(4) 0.073(5) 0.012(3) 0.009(4) 0.019(3)
C32 0.028(4) 0.033(5) 0.092(8) 0.015(5) 0.001(4) 0.017(4)
C33 0.032(4) 0.037(5) 0.067(6) 0.023(4) 0.013(4) 0.018(4)
C34 0.037(4) 0.030(4) 0.061(6) 0.010(4) 0.010(4) 0.018(4)
C35 0.035(4) 0.030(4) 0.061(6) 0.004(4) 0.004(4) 0.014(4)
C36 0.029(4) 0.035(4) 0.061(6) 0.003(4) 0.006(4) 0.016(4)
C37 0.032(4) 0.040(5) 0.052(5) 0.001(4) 0.003(4) 0.016(4)
C38 0.032(4) 0.036(5) 0.057(6) 0.011(4) -0.002(4) 0.015(4)
O39 0.031(3) 0.049(4) 0.066(4) -0.008(3) -0.002(3) 0.022(3)
C40 0.042(5) 0.062(7) 0.064(6) -0.015(5) -0.008(4) 0.034(5)
O1A 0.047(4) 0.045(4) 0.074(5) -0.010(3) -0.006(4) 0.028(4)
C2A 0.030(4) 0.038(5) 0.057(6) -0.001(4) -0.004(4) 0.014(4)
O3A 0.054(4) 0.047(4) 0.082(6) -0.005(4) -0.022(4) 0.023(4)
C4A 0.057(6) 0.062(7) 0.059(6) 0.008(5) 0.001(5) 0.038(5)
F5A 0.084(6) 0.075(5) 0.106(6) -0.008(4) -0.008(5) 0.060(5)
F6A 0.067(5) 0.120(8) 0.113(7) 0.030(6) 0.026(5) 0.061(5)
F7A 0.090(6) 0.094(7) 0.080(6) -0.029(5) -0.026(4) 0.064(5)
Re1B 0.0375(3) 0.0375(3) 0.0806(6) 0.000 0.000 0.01875(14)
O2B 0.047(6) 0.047(6) 0.112(15) 0.000 0.000 0.023(3)
O3B 0.048(5) 0.056(5) 0.100(7) -0.002(5) 0.015(4) 0.021(4)
Re1C 0.0472(3) 0.0472(3) 0.0552(5) 0.000 0.000 0.02362(15)
O2C 0.159(17) 0.159(17) 0.026(8) 0.000 0.000 0.079(8)
O3C 0.081(7) 0.077(7) 0.069(6) 0.006(5) -0.007(5) 0.028(6)
Re1D 0.0292(2) 0.0292(2) 0.0555(4) 0.000 0.000 0.01462(11)
O2D 0.033(3) 0.036(3) 0.077(5) 0.001(3) 0.000(3) 0.015(3)
O3D 0.063(7) 0.063(7) 0.067(11) 0.000 0.000 0.032(3)

loop_
_atom_type_symbol
_atom_type_description
_atom_type_scat_dispersion_real
_atom_type_scat_dispersion_imag
_atom_type_scat_source
C C 0.0181 0.0091 'International Tables Vol C Tables 4.2.6.8 and 6.1.1.4'
H H 0.0000 0.0000 'International Tables Vol C Tables 4.2.6.8 and 6.1.1.4'
N N 0.0311 0.0180 'International Tables Vol C Tables 4.2.6.8 and 6.1.1.4'
O O 0.0492 0.0322 'International Tables Vol C Tables 4.2.6.8 and 6.1.1.4'
F F 0.0727 0.0534 'International Tables Vol C Tables 4.2.6.8 and 6.1.1.4'
Re Re -5.2083 5.8923 'International Tables Vol C Tables 4.2.6.8 and 6.1.1.4'
Cd Cd 0.1185 4.6533 'International Tables Vol C Tables 4.2.6.8 and 6.1.1.4'

loop_
_geom_angle_atom_site_label_1
_geom_angle_atom_site_label_2
_geom_angle_atom_site_label_3
_geom_angle
_geom_angle_site_symmetry_1
_geom_angle_site_symmetry_3
O1A Cd1 N8 97.0(3) . 3_665
O1A Cd1 N25 99.5(3) . .
N8 Cd1 N25 159.9(3) 3_665 .
O1A Cd1 N1 166.4(3) . 3_665
N8 Cd1 N1 70.3(3) 3_665 3_665
N25 Cd1 N1 92.1(3) . 3_665
O1A Cd1 N22 99.5(3) . .
N8 Cd1 N22 118.8(3) 3_665 .
N25 Cd1 N22 69.6(3) . .
N1 Cd1 N22 91.2(3) 3_665 .
O1A Cd1 N31 81.0(3) . .
N8 Cd1 N31 103.8(3) 3_665 .
N25 Cd1 N31 67.8(3) . .
N1 Cd1 N31 97.0(3) 3_665 .
N22 Cd1 N31 136.9(3) . .
C2 N1 C6 118.7(9) . .
C2 N1 Cd1 123.8(7) . 2_655
C6 N1 Cd1 116.8(6) . 2_655
N1 C2 C3 123.1(11) . .
N1 C2 H2 118.5 . .
C3 C2 H2 118.5 . .
C4 C3 C2 118.9(11) . .
C4 C3 H3 120.5 . .
C2 C3 H3 120.5 . .
C5 C4 C3 118.7(9) . .
C5 C4 C40 121.4(10) . 3_665
C3 C4 C40 119.7(10) . 3_665
C4 C5 C6 119.8(9) . .
C4 C5 H5 120.1 . .
C6 C5 H5 120.1 . .
N1 C6 C5 120.7(9) . .
N1 C6 C7 116.6(8) . .
C5 C6 C7 122.6(8) . .
N8 C7 C12 122.0(9) . .
N8 C7 C6 116.8(8) . .
C12 C7 C6 121.1(8) . .
C7 N8 C9 118.2(8) . .
C7 N8 Cd1 119.1(6) . 2_655
C9 N8 Cd1 122.7(6) . 2_655
N8 C9 C10 122.1(9) . .
N8 C9 H9 118.9 . .
C10 C9 H9 118.9 . .
C11 C10 C9 119.5(10) . .
C11 C10 H10 120.3 . .
C9 C10 H10 120.3 . .
C10 C11 C12 119.5(9) . .
C10 C11 C13 121.4(9) . .
C12 C11 C13 119.1(9) . .
C11 C12 C7 118.5(9) . .
C11 C12 H12 120.8 . .
C7 C12 H12 120.8 . .
O14 C13 C11 108.3(8) . .
O14 C13 H13 125.8 . .
C11 C13 H13 125.8 . .
C15 O14 C13 117.4(8) . .
C20 C15 O14 124.1(10) . .
C20 C15 C16 121.2(10) . .
O14 C15 C16 114.7(10) . .
C17 C16 C15 120.0(11) . .
C17 C16 H16 120.0 . .
C15 C16 H16 120.0 . .
C16 C17 C18 120.5(11) . .
C16 C17 H17 119.7 . .
C18 C17 H17 119.7 . .
C19 C18 C17 116.9(9) . .
C19 C18 C21 122.9(9) . .
C17 C18 C21 119.8(9) . .
C20 C19 C18 122.7(9) . .
C20 C19 H19 118.7 . .
C18 C19 H19 118.7 . .
C15 C20 C19 117.9(9) . .
C15 C20 H20 121.0 . .
C19 C20 H20 121.0 . .
N22 C21 C18 110.5(8) . .
N22 C21 H21 124.7 . .
C18 C21 H21 124.7 . .
C23 N22 C21 117.4(8) . .
C23 N22 Cd1 114.9(7) . .
C21 N22 Cd1 127.6(6) . .
N22 C23 C24 120.6(9) . .
N22 C23 H23 119.7 . .
C24 C23 H23 119.7 . .
N25 C24 C29 118.9(10) . .
N25 C24 C23 117.2(9) . .
C29 C24 C23 123.9(9) . .
C26 N25 C24 122.0(9) . .
C26 N25 Cd1 120.4(7) . .
C24 N25 Cd1 117.5(7) . .
N25 C26 C27 121.8(9) . .
N25 C26 C30 116.2(9) . .
C27 C26 C30 121.9(9) . .
C26 C27 C28 117.7(10) . .
C26 C27 H27 121.1 . .
C28 C27 H27 121.1 . .
C29 C28 C27 119.8(9) . .
C29 C28 H28 120.1 . .
C27 C28 H28 120.1 . .
C28 C29 C24 119.6(10) . .
C28 C29 H29 120.2 . .
C24 C29 H29 120.2 . .
N31 C30 C26 119.9(9) . .
N31 C30 H30 120.1 . .
C26 C30 H30 120.1 . .
C30 N31 C32 117.3(8) . .
C30 N31 Cd1 115.5(6) . .
C32 N31 Cd1 126.9(7) . .
N31 C32 C33 110.0(8) . .
N31 C32 H32 125.0 . .
C33 C32 H32 125.0 . .
C38 C33 C34 118.6(9) . .
C38 C33 C32 121.5(11) . .
C34 C33 C32 119.9(10) . .
C35 C34 C33 121.0(9) . .
C35 C34 H34 119.5 . .
C33 C34 H34 119.5 . .
C34 C35 C36 120.0(10) . .
C34 C35 H35 120.0 . .
C36 C35 H35 120.0 . .
O39 C36 C37 124.8(9) . .
O39 C36 C35 114.7(9) . .
C37 C36 C35 120.5(9) . .
C36 C37 C38 117.9(9) . .
C36 C37 H37 121.1 . .
C38 C37 H37 121.1 . .
C33 C38 C37 121.9(10) . .
C33 C38 H38 119.0 . .
C37 C38 H38 119.0 . .
C36 O39 C40 117.4(8) . .
O39 C40 C4 105.0(8) . 2_655
O39 C40 H40 127.5 . .
C4 C40 H40 127.5 2_655 .
C2A O1A Cd1 107.9(7) . .
O1A C2A O3A 132.6(11) . .
O1A C2A C4A 115.1(9) . .
O3A C2A C4A 112.2(10) . .
F7A C4A F5A 106.9(11) . .
F7A C4A F6A 108.1(11) . .
F5A C4A F6A 106.7(10) . .
F7A C4A C2A 111.5(9) . .
F5A C4A C2A 113.0(10) . .
F6A C4A C2A 110.4(10) . .
O3B Re1B O3B 110.1(4) 3 2
O3B Re1B O3B 110.1(4) 3 .
O3B Re1B O3B 110.1(4) 2 .
O3B Re1B O2B 108.8(4) 3 .
O3B Re1B O2B 108.8(4) 2 .
O3B Re1B O2B 108.8(4) . .
O3C Re1C O3C 110.7(4) 3 2
O3C Re1C O3C 110.7(4) 3 .
O3C Re1C O3C 110.7(4) 2 .
O3C Re1C O2C 108.3(4) 3 .
O3C Re1C O2C 108.2(4) 2 .
O3C Re1C O2C 108.3(4) . .
O3D Re1D O2D 109.5(3) . 3
O3D Re1D O2D 109.5(3) . 2
O2D Re1D O2D 109.4(3) 3 2
O3D Re1D O2D 109.5(3) . .
O2D Re1D O2D 109.4(3) 3 .
O2D Re1D O2D 109.4(3) 2 .

loop_
_geom_bond_atom_site_label_1
_geom_bond_atom_site_label_2
_geom_bond_distance
_geom_bond_site_symmetry_2
Cd1 O1A 2.278(8) .
Cd1 N8 2.326(7) 3_665
Cd1 N25 2.333(8) .
Cd1 N1 2.374(8) 3_665
Cd1 N22 2.432(7) .
Cd1 N31 2.470(8) .
N1 C2 1.307(14) .
N1 C6 1.365(12) .
N1 Cd1 2.374(8) 2_655
C2 C3 1.400(16) .
C2 H2 0.9500 .
C3 C4 1.376(17) .
C3 H3 0.9500 .
C4 C5 1.365(16) .
C4 C40 1.510(14) 3_665
C5 C6 1.406(13) .
C5 H5 0.9500 .
C6 C7 1.479(14) .
C7 N8 1.348(11) .
C7 C12 1.409(13) .
N8 C9 1.352(13) .
N8 Cd1 2.326(7) 2_655
C9 C10 1.398(14) .
C9 H9 0.9500 .
C10 C11 1.364(14) .
C10 H10 0.9500 .
C11 C12 1.391(16) .
C11 C13 1.497(12) .
C12 H12 0.9500 .
C13 O14 1.429(12) .
C13 H13 0.9500 .
O14 C15 1.377(12) .
C15 C20 1.368(15) .
C15 C16 1.389(16) .
C16 C17 1.375(16) .
C16 H16 0.9500 .
C17 C18 1.404(14) .
C17 H17 0.9500 .
C18 C19 1.391(14) .
C18 C21 1.503(12) .
C19 C20 1.390(13) .
C19 H19 0.9500 .
C20 H20 0.9500 .
C21 N22 1.476(13) .
C21 H21 0.9500 .
N22 C23 1.272(13) .
C23 C24 1.457(16) .
C23 H23 0.9500 .
C24 N25 1.342(13) .
C24 C29 1.411(13) .
N25 C26 1.313(14) .
C26 C27 1.392(15) .
C26 C30 1.472(14) .
C27 C28 1.394(16) .
C27 H27 0.9500 .
C28 C29 1.370(17) .
C28 H28 0.9500 .
C29 H29 0.9500 .
C30 N31 1.261(14) .
C30 H30 0.9500 .
N31 C32 1.487(12) .
C32 C33 1.510(13) .
C32 H32 0.9500 .
C33 C38 1.363(16) .
C33 C34 1.393(16) .
C34 C35 1.375(14) .
C34 H34 0.9500 .
C35 C36 1.394(14) .
C35 H35 0.9500 .
C36 O39 1.362(12) .
C36 C37 1.382(15) .
C37 C38 1.424(14) .
C37 H37 0.9500 .
C38 H38 0.9500 .
O39 C40 1.437(12) .
C40 C4 1.510(14) 2_655
C40 H40 0.9500 .
O1A C2A 1.194(14) .
C2A O3A 1.228(13) .
C2A C4A 1.581(16) .
C4A F7A 1.322(15) .
C4A F5A 1.337(14) .
C4A F6A 1.342(15) .
Re1B O3B 1.731(9) 3
Re1B O3B 1.731(9) 2
Re1B O3B 1.731(9) .
Re1B O2B 1.76(2) .
Re1C O3C 1.681(13) 3
Re1C O3C 1.681(13) 2
Re1C O3C 1.681(13) .
Re1C O2C 1.848(19) .
Re1D O3D 1.71(2) .
Re1D O2D 1.713(7) 3
Re1D O2D 1.713(7) 2
Re1D O2D 1.713(7) .
